data_1518692
loop_
_publ_author_name
'Chen, Hui'
'Kaga, Atsushi'
'Chiba, Shunsuke'

_publ_contact_author
;
Dr Shunsuke Chiba
Division of Chemistry and Biological Chemistry
School of Physical and Mathematical Sciences
Nanyang Technological University
21 Nanyang Link
Singapore 637371
Singapore
;
_publ_section_title
;
 Diastereoselective Aminooxygenation and Diamination of Alkenes with
 Amidines by Hypervalent Iodine(III) Reagents.
;
_journal_issue 23
_journal_name_full 'Organic letters'
_journal_page_first 6136
_journal_paper_doi 10.1021/ol503000c
_journal_volume 16
_journal_year 2014
_chemical_formula_sum 'C24 H23 Cl3 N2 O'
_chemical_formula_weight 461.79
_space_group_crystal_system monoclinic
_space_group_IT_number 14
_space_group_name_Hall '-P 2yn'
_space_group_name_H-M_alt 'P 1 21/n 1'
_symmetry_space_group_name_Hall '-P 2yn'
_symmetry_space_group_name_H-M 'P 1 21/n 1'
_atom_sites_solution_hydrogens geom
_cell_angle_alpha 90
_cell_angle_beta 93.332(3)
_cell_angle_gamma 90
_cell_formula_units_Z 4
_cell_length_a 8.8866(4)
_cell_length_b 11.3293(5)
_cell_length_c 21.9439(11)
_cell_measurement_reflns_used 6927
_cell_measurement_temperature 103.(2)
_cell_measurement_theta_max 30.0307
_cell_measurement_theta_min 2.4263
_cell_volume 2205.55(18)
_computing_cell_refinement 'SAINT V8.34A (Bruker AXS Inc., 2013)'
_computing_data_collection 'Bruker APEX2'
_computing_data_reduction 'SAINT V8.34A (Bruker AXS Inc., 2013)'
_computing_molecular_graphics 'Bruker SHELXTL'
_computing_publication_material 'Bruker SHELXTL'
_computing_structure_refinement 'SHELXL-2013 (Sheldrick, 2013)'
_computing_structure_solution 'SHELXS-97 (Sheldrick 2008)'
_diffrn_ambient_temperature 103.(2)
_diffrn_detector_area_resol_mean 8.3333
_diffrn_measured_fraction_theta_full 0.997
_diffrn_measured_fraction_theta_max 0.997
_diffrn_measurement_device_type 'Bruker APEX-II CCD'
_diffrn_measurement_method '\f and \w scans'
_diffrn_radiation_monochromator graphite
_diffrn_radiation_type MoK\a
_diffrn_radiation_wavelength 0.71073
_diffrn_reflns_av_R_equivalents 0.0523
_diffrn_reflns_av_sigmaI/netI 0.0482
_diffrn_reflns_limit_h_max 12
_diffrn_reflns_limit_h_min -12
_diffrn_reflns_limit_k_max 16
_diffrn_reflns_limit_k_min -16
_diffrn_reflns_limit_l_max 31
_diffrn_reflns_limit_l_min -31
_diffrn_reflns_number 36479
_diffrn_reflns_theta_full 31.06
_diffrn_reflns_theta_max 31.06
_diffrn_reflns_theta_min 2.92
_exptl_absorpt_coefficient_mu 0.435
_exptl_absorpt_correction_T_max 0.85
_exptl_absorpt_correction_T_min 0.75
_exptl_absorpt_correction_type multi-scan
_exptl_absorpt_process_details 'SADABS V2012/1 (Bruker AXS Inc.)'
_exptl_crystal_colour colourless
_exptl_crystal_density_diffrn 1.391
_exptl_crystal_density_method 'not measured'
_exptl_crystal_description block
_exptl_crystal_F_000 960
_exptl_crystal_size_max 0.420
_exptl_crystal_size_mid 0.400
_exptl_crystal_size_min 0.380
_refine_diff_density_max 0.476
_refine_diff_density_min -0.524
_refine_ls_extinction_method none
_refine_ls_goodness_of_fit_ref 1.020
_refine_ls_hydrogen_treatment constr
_refine_ls_matrix_type full
_refine_ls_number_parameters 273
_refine_ls_number_reflns 7041
_refine_ls_number_restraints 0
_refine_ls_restrained_S_all 1.020
_refine_ls_R_factor_all 0.0682
_refine_ls_R_factor_gt 0.0448
_refine_ls_shift/su_max 0.000
_refine_ls_shift/su_mean 0.000
_refine_ls_structure_factor_coef Fsqd
_refine_ls_weighting_details 'w=1/[\s^2^(Fo^2^)+(0.0445P)^2^+1.1094P] where P=(Fo^2^+2Fc^2^)/3'
_refine_ls_weighting_scheme calc
_refine_ls_wR_factor_gt 0.0975
_refine_ls_wR_factor_ref 0.1073
_reflns_number_gt 5283
_reflns_number_total 7041
_reflns_threshold_expression 'I > 2\s(I)'
_cod_data_source_file ol503000c_si_005.cif
_cod_data_source_block I
_cod_database_code 1518692

loop_
_space_group_symop_operation_xyz
'x, y, z'
'-x+1/2, y+1/2, -z+1/2'
'-x, -y, -z'
'x-1/2, -y-1/2, z-1/2'

loop_
_atom_site_type_symbol
_atom_site_label
_atom_site_fract_x
_atom_site_fract_y
_atom_site_fract_z
_atom_site_U_iso_or_equiv
_atom_site_adp_type
_atom_site_calc_flag
_atom_site_refinement_flags_adp
_atom_site_refinement_flags_posn
_atom_site_occupancy
C C1 0.64982(17) 0.52928(15) 0.14929(7) 0.0167(3) Uani d . . 1
H H1 0.7237 0.5856 0.1627 0.02 Uiso calc U R 1
C C2 0.55091(19) 0.55495(16) 0.09927(8) 0.0217(4) Uani d . . 1
H H2 0.5565 0.6293 0.0795 0.026 Uiso calc U R 1
C C3 0.44488(19) 0.47304(17) 0.07826(8) 0.0229(4) Uani d . . 1
H H3 0.3794 0.4901 0.0436 0.027 Uiso calc U R 1
C C4 0.43492(18) 0.36567(15) 0.10815(7) 0.0187(3) Uani d . . 1
H H4 0.3628 0.3088 0.0938 0.022 Uiso calc U R 1
C C5 0.52982(16) 0.34105(13) 0.15897(7) 0.0141(3) Uani d . . 1
H H5 0.5193 0.2685 0.18 0.017 Uiso calc U R 1
C C6 0.64096(16) 0.42156(13) 0.17973(7) 0.0113(3) Uani d . . 1
C C7 0.75097(16) 0.39009(13) 0.23332(6) 0.0104(3) Uani d . . 1
C C8 0.66884(17) 0.34569(14) 0.28817(7) 0.0146(3) Uani d . . 1
H H8A 0.7424 0.3292 0.3221 0.022 Uiso calc U R 1
H H8B 0.6135 0.2733 0.277 0.022 Uiso calc U R 1
H H8C 0.5979 0.4061 0.3006 0.022 Uiso calc U R 1
C C9 0.86694(16) 0.29623(13) 0.21428(7) 0.0105(3) Uani d . . 1
H H9 0.9378 0.279 0.2502 0.013 Uiso calc U R 1
C C10 0.95950(16) 0.33838(13) 0.16115(7) 0.0115(3) Uani d . . 1
H H10A 0.9416 0.423 0.1521 0.014 Uiso calc U R 1
H H10B 1.0687 0.3251 0.17 0.014 Uiso calc U R 1
C C11 0.81510(15) 0.17524(12) 0.13542(6) 0.0098(3) Uani d . . 1
C C12 0.75822(17) 0.07216(12) 0.09924(7) 0.0114(3) Uani d . . 1
C C13 0.60878(17) 0.03716(13) 0.10159(7) 0.0141(3) Uani d . . 1
H H13 0.5424 0.0807 0.1255 0.017 Uiso calc U R 1
C C14 0.55602(19) -0.06127(14) 0.06910(7) 0.0185(3) Uani d . . 1
H H14 0.4536 -0.0846 0.0706 0.022 Uiso calc U R 1
C C15 0.6528(2) -0.12525(14) 0.03448(7) 0.0212(3) Uani d . . 1
H H15 0.617 -0.1925 0.0122 0.025 Uiso calc U R 1
C C16 0.8026(2) -0.09086(14) 0.03232(8) 0.0204(3) Uani d . . 1
H H16 0.8689 -0.1351 0.0087 0.024 Uiso calc U R 1
C C17 0.85561(18) 0.00743(13) 0.06428(7) 0.0157(3) Uani d . . 1
H H17 0.9579 0.0308 0.0625 0.019 Uiso calc U R 1
C C18 0.91848(16) 0.29027(12) 0.04913(7) 0.0107(3) Uani d . . 1
C C19 0.80962(18) 0.26275(14) 0.00300(7) 0.0158(3) Uani d . . 1
H H19 0.7177 0.2266 0.0128 0.019 Uiso calc U R 1
C C20 0.8359(2) 0.28826(15) -0.05716(8) 0.0215(3) Uani d . . 1
H H20 0.7625 0.2677 -0.0886 0.026 Uiso calc U R 1
C C21 0.9686(2) 0.34370(15) -0.07222(8) 0.0218(4) Uani d . . 1
H H21 0.9871 0.3588 -0.1137 0.026 Uiso calc U R 1
C C22 1.07263(19) 0.37640(14) -0.02638(8) 0.0182(3) Uani d . . 1
H H22 1.1614 0.4172 -0.0363 0.022 Uiso calc U R 1
C C23 1.04897(17) 0.35020(13) 0.03421(7) 0.0133(3) Uani d . . 1
H H23 1.1215 0.373 0.0655 0.016 Uiso calc U R 1
C C24 0.30288(18) 0.00750(14) 0.21892(7) 0.0165(3) Uani d . . 1
H H24 0.415 0.0167 0.2212 0.02 Uiso calc U R 1
Cl Cl1 0.22602(5) 0.09110(4) 0.15665(2) 0.03129(12) Uani d . . 1
Cl Cl2 0.25859(5) -0.14324(4) 0.20877(2) 0.02346(10) Uani d . . 1
Cl Cl3 0.23353(6) 0.05856(4) 0.28752(2) 0.02904(11) Uani d . . 1
N N1 0.79544(13) 0.18410(11) 0.19315(6) 0.0104(2) Uani d . . 1
N N2 0.89976(14) 0.26288(11) 0.11086(6) 0.0113(2) Uani d . . 1
O O1 0.84371(11) 0.48931(9) 0.25059(5) 0.0129(2) Uani d . . 1
H H1A 0.7907 0.5417 0.266 0.019 Uiso calc U R 1

loop_
_atom_site_aniso_label
_atom_site_aniso_U_11
_atom_site_aniso_U_22
_atom_site_aniso_U_33
_atom_site_aniso_U_12
_atom_site_aniso_U_13
_atom_site_aniso_U_23
C1 0.0141(7) 0.0187(8) 0.0173(8) 0.0003(6) 0.0014(6) 0.0025(6)
C2 0.0207(8) 0.0255(9) 0.0189(8) 0.0023(7) 0.0021(6) 0.0098(7)
C3 0.0175(8) 0.0364(10) 0.0144(8) 0.0064(7) -0.0016(6) 0.0013(7)
C4 0.0143(7) 0.0224(8) 0.0187(8) 0.0033(6) -0.0039(6) -0.0063(6)
C5 0.0120(6) 0.0130(7) 0.0169(7) 0.0030(6) -0.0006(5) -0.0033(6)
C6 0.0093(6) 0.0139(7) 0.0109(7) 0.0027(5) 0.0010(5) -0.0030(5)
C7 0.0108(6) 0.0109(6) 0.0097(6) -0.0015(5) 0.0009(5) -0.0021(5)
C8 0.0155(7) 0.0181(7) 0.0105(7) -0.0020(6) 0.0029(5) -0.0020(6)
C9 0.0101(6) 0.0110(6) 0.0102(6) -0.0006(5) 0.0003(5) -0.0018(5)
C10 0.0112(6) 0.0122(7) 0.0111(7) -0.0016(5) 0.0009(5) -0.0035(5)
C11 0.0089(6) 0.0091(6) 0.0113(7) 0.0026(5) 0.0004(5) 0.0005(5)
C12 0.0160(7) 0.0096(6) 0.0084(6) 0.0002(5) 0.0004(5) 0.0013(5)
C13 0.0174(7) 0.0127(7) 0.0122(7) -0.0020(6) 0.0010(6) -0.0002(5)
C14 0.0227(8) 0.0163(7) 0.0160(8) -0.0065(6) -0.0029(6) 0.0012(6)
C15 0.0388(10) 0.0108(7) 0.0137(7) -0.0048(7) -0.0018(7) -0.0025(6)
C16 0.0344(9) 0.0110(7) 0.0166(8) 0.0018(7) 0.0080(7) -0.0026(6)
C17 0.0200(7) 0.0119(7) 0.0157(7) 0.0005(6) 0.0045(6) 0.0000(6)
C18 0.0128(6) 0.0084(6) 0.0112(7) 0.0025(5) 0.0019(5) 0.0005(5)
C19 0.0181(7) 0.0140(7) 0.0151(7) -0.0024(6) -0.0005(6) 0.0016(6)
C20 0.0323(9) 0.0194(8) 0.0122(7) 0.0000(7) -0.0029(7) 0.0009(6)
C21 0.0353(9) 0.0173(8) 0.0136(8) 0.0033(7) 0.0078(7) 0.0032(6)
C22 0.0211(8) 0.0135(7) 0.0212(8) 0.0026(6) 0.0108(6) 0.0040(6)
C23 0.0131(7) 0.0118(7) 0.0152(7) 0.0017(5) 0.0030(5) -0.0001(5)
C24 0.0148(7) 0.0173(7) 0.0173(8) 0.0002(6) 0.0008(6) 0.0011(6)
Cl1 0.0246(2) 0.0383(3) 0.0307(2) 0.00599(19) -0.00118(18) 0.0167(2)
Cl2 0.0227(2) 0.01825(19) 0.0289(2) 0.00120(16) -0.00302(16) -0.00595(16)
Cl3 0.0417(3) 0.0203(2) 0.0263(2) -0.00231(19) 0.01196(19) -0.00529(17)
N1 0.0109(5) 0.0101(5) 0.0101(6) 0.0003(4) 0.0005(4) -0.0009(4)
N2 0.0137(6) 0.0114(6) 0.0088(6) -0.0033(5) 0.0012(5) -0.0013(4)
O1 0.0119(5) 0.0112(5) 0.0156(5) -0.0005(4) 0.0016(4) -0.0067(4)

loop_
_atom_type_symbol
_atom_type_description
_atom_type_scat_dispersion_real
_atom_type_scat_dispersion_imag
_atom_type_scat_source
C C 0.0033 0.0016 'International Tables Vol C Tables 4.2.6.8 and 6.1.1.4'
H H 0.0000 0.0000 'International Tables Vol C Tables 4.2.6.8 and 6.1.1.4'
N N 0.0061 0.0033 'International Tables Vol C Tables 4.2.6.8 and 6.1.1.4'
O O 0.0106 0.0060 'International Tables Vol C Tables 4.2.6.8 and 6.1.1.4'
Cl Cl 0.1484 0.1585 'International Tables Vol C Tables 4.2.6.8 and 6.1.1.4'

loop_
_geom_angle_atom_site_label_1
_geom_angle_atom_site_label_2
_geom_angle_atom_site_label_3
_geom_angle
C6 C1 C2 120.52(15)
C6 C1 H1 119.7
C2 C1 H1 119.7
C3 C2 C1 120.53(16)
C3 C2 H2 119.7
C1 C2 H2 119.7
C2 C3 C4 119.47(15)
C2 C3 H3 120.3
C4 C3 H3 120.3
C5 C4 C3 120.27(15)
C5 C4 H4 119.9
C3 C4 H4 119.9
C4 C5 C6 120.98(15)
C4 C5 H5 119.5
C6 C5 H5 119.5
C1 C6 C5 118.17(14)
C1 C6 C7 121.41(13)
C5 C6 C7 120.40(13)
O1 C7 C6 110.70(12)
O1 C7 C8 110.10(11)
C6 C7 C8 111.69(12)
O1 C7 C9 103.17(11)
C6 C7 C9 110.94(11)
C8 C7 C9 109.93(12)
C7 C8 H8A 109.5
C7 C8 H8B 109.5
H8A C8 H8B 109.5
C7 C8 H8C 109.5
H8A C8 H8C 109.5
H8B C8 H8C 109.5
N1 C9 C10 105.48(11)
N1 C9 C7 113.04(11)
C10 C9 C7 112.49(12)
N1 C9 H9 108.6
C10 C9 H9 108.6
C7 C9 H9 108.6
N2 C10 C9 101.66(11)
N2 C10 H10A 111.4
C9 C10 H10A 111.4
N2 C10 H10B 111.4
C9 C10 H10B 111.4
H10A C10 H10B 109.3
N1 C11 N2 115.87(13)
N1 C11 C12 121.61(13)
N2 C11 C12 122.39(13)
C13 C12 C17 119.63(14)
C13 C12 C11 120.06(13)
C17 C12 C11 120.27(13)
C12 C13 C14 120.28(15)
C12 C13 H13 119.9
C14 C13 H13 119.9
C15 C14 C13 119.96(15)
C15 C14 H14 120.0
C13 C14 H14 120.0
C14 C15 C16 119.89(15)
C14 C15 H15 120.1
C16 C15 H15 120.1
C17 C16 C15 120.45(15)
C17 C16 H16 119.8
C15 C16 H16 119.8
C16 C17 C12 119.79(15)
C16 C17 H17 120.1
C12 C17 H17 120.1
C19 C18 C23 119.23(14)
C19 C18 N2 122.21(13)
C23 C18 N2 118.53(13)
C20 C19 C18 119.81(15)
C20 C19 H19 120.1
C18 C19 H19 120.1
C19 C20 C21 120.84(16)
C19 C20 H20 119.6
C21 C20 H20 119.6
C22 C21 C20 119.33(15)
C22 C21 H21 120.3
C20 C21 H21 120.3
C21 C22 C23 120.58(15)
C21 C22 H22 119.7
C23 C22 H22 119.7
C22 C23 C18 120.06(14)
C22 C23 H23 120.0
C18 C23 H23 120.0
Cl3 C24 Cl2 109.89(9)
Cl3 C24 Cl1 110.30(9)
Cl2 C24 Cl1 110.36(9)
Cl3 C24 H24 108.7
Cl2 C24 H24 108.8
Cl1 C24 H24 108.8
C11 N1 C9 107.04(12)
C11 N2 C18 129.34(12)
C11 N2 C10 107.93(12)
C18 N2 C10 122.38(12)
C7 O1 H1A 109.5

loop_
_geom_bond_atom_site_label_1
_geom_bond_atom_site_label_2
_geom_bond_distance
C1 C6 1.396(2)
C1 C2 1.396(2)
C1 H1 0.95
C2 C3 1.382(3)
C2 H2 0.95
C3 C4 1.387(3)
C3 H3 0.95
C4 C5 1.387(2)
C4 H4 0.95
C5 C6 1.401(2)
C5 H5 0.95
C6 C7 1.527(2)
C7 O1 1.4318(17)
C7 C8 1.529(2)
C7 C9 1.555(2)
C8 H8A 0.98
C8 H8B 0.98
C8 H8C 0.98
C9 N1 1.4826(18)
C9 C10 1.541(2)
C9 H9 1.0
C10 N2 1.4708(18)
C10 H10A 0.99
C10 H10B 0.99
C11 N1 1.2927(18)
C11 N2 1.3746(19)
C11 C12 1.484(2)
C12 C13 1.390(2)
C12 C17 1.397(2)
C13 C14 1.390(2)
C13 H13 0.95
C14 C15 1.385(2)
C14 H14 0.95
C15 C16 1.390(3)
C15 H15 0.95
C16 C17 1.384(2)
C16 H16 0.95
C17 H17 0.95
C18 C19 1.394(2)
C18 C23 1.399(2)
C18 N2 1.4091(18)
C19 C20 1.384(2)
C19 H19 0.95
C20 C21 1.393(3)
C20 H20 0.95
C21 C22 1.377(3)
C21 H21 0.95
C22 C23 1.390(2)
C22 H22 0.95
C23 H23 0.95
C24 Cl3 1.7572(17)
C24 Cl2 1.7637(17)
C24 Cl1 1.7671(16)
C24 H24 1.0
O1 H1A 0.84
